data_4344847
loop_
_publ_author_name
'Mosquera, Marta E. G.'
'Gomez-Sal, Pilar'
'Diaz, Isabel'
'Aguirre, Lina M.'
'Ienco, A.'
'Manca, Gabriele'
'Mealli, Carlo'

_publ_section_title
;
 Intriguing I2 Reduction in the Iodide for Chloride Ligand Substitution at
 a Ru(II) Complex: Role of Mixed Trihalides in the Redox Mechanism.
;
_journal_issue 1
_journal_name_full 'Inorganic chemistry'
_journal_page_first 283
_journal_paper_doi 10.1021/acs.inorgchem.5b02307
_journal_volume 55
_journal_year 2015
_chemical_compound_source 'synthesis as described'
_chemical_formula_moiety 'C20 H36 Cl1 I7 N4 Ru1'
_chemical_formula_sum 'C20 H36 Cl I7 N4 Ru'
_chemical_formula_weight 1357.35
_chemical_name_systematic
;
 ?
;
_space_group_IT_number 62
_symmetry_cell_setting orthorhombic
_symmetry_Int_Tables_number 62
_symmetry_space_group_name_Hall '-P 2ac 2n'
_symmetry_space_group_name_H-M 'P n m a'
_atom_sites_solution_hydrogens geom
_atom_sites_solution_primary direct
_atom_sites_solution_secondary difmap
_audit_conform_dict_location ftp://ftp.iucr.org/pub/cif_core.dic
_audit_conform_dict_name cif_core.dic
_audit_conform_dict_version 2.4
_audit_creation_date 2014-07-04T12:00:45-00:00
_audit_creation_method 'WinGX routine CIF_UPDATE'
_cell_angle_alpha 90
_cell_angle_beta 90
_cell_angle_gamma 90
_cell_formula_units_Z 4
_cell_length_a 22.735(3)
_cell_length_b 14.945(2)
_cell_length_c 11.6353(12)
_cell_measurement_reflns_used 231
_cell_measurement_temperature 200(2)
_cell_measurement_theta_max 16.23
_cell_measurement_theta_min 3.46
_cell_measurement_wavelength 0.71073
_cell_volume 3953.4(8)
_computing_cell_refinement 'Dirax/lsq (Duisenberg & Schreurs, 1989-2000)'
_computing_data_collection 'Collect (Bruker AXS BV, 1997-2004)'
_computing_data_reduction 'EvalCCD (Duisenberg & Schreurs 1990-2000)'
_computing_molecular_graphics 'Ortep-3 for Windows (Farrugia, 1997)'
_computing_publication_material 'WinGX publication routines (Farrugia, 1999)'
_computing_structure_refinement 'SHELXL-97 (Sheldrick, 2008)'
_diffrn_ambient_temperature 200(2)
_diffrn_detector 'CCD plate'
_diffrn_detector_area_resol_mean 9
_diffrn_measured_fraction_theta_full 0.983
_diffrn_measured_fraction_theta_max 0.983
_diffrn_measurement_device '95mm CCD camera on \k-goniostat'
_diffrn_measurement_device_type KappaCCD
_diffrn_measurement_method 'CCD rotation images, thick slices'
_diffrn_orient_matrix_type X=UH
_diffrn_orient_matrix_UB_11 0.01
_diffrn_orient_matrix_UB_12 0
_diffrn_orient_matrix_UB_13 0
_diffrn_orient_matrix_UB_21 0
_diffrn_orient_matrix_UB_22 0.01
_diffrn_orient_matrix_UB_23 0
_diffrn_orient_matrix_UB_31 0
_diffrn_orient_matrix_UB_32 0
_diffrn_orient_matrix_UB_33 0.01
_diffrn_radiation_monochromator graphite
_diffrn_radiation_probe x-ray
_diffrn_radiation_type MoK\a
_diffrn_radiation_wavelength 0.71073
_diffrn_reflns_av_R_equivalents 0.1114
_diffrn_reflns_av_unetI/netI 0.1737
_diffrn_reflns_limit_h_max 27
_diffrn_reflns_limit_h_min -27
_diffrn_reflns_limit_k_max 16
_diffrn_reflns_limit_k_min -17
_diffrn_reflns_limit_l_max 13
_diffrn_reflns_limit_l_min -13
_diffrn_reflns_number 18577
_diffrn_reflns_reduction_process
;
 Scaled and merged with Sortav
 R.H. Blessing, (1987) Cryst. Rev. 1, 3-58
 R.H. Blessing, (1989) J. Appl. Cryst. 22, 396-397
;
_diffrn_reflns_theta_full 25.31
_diffrn_reflns_theta_max 25.31
_diffrn_reflns_theta_min 3.21
_diffrn_source 'Enraf Nonius FR590'
_exptl_absorpt_coefficient_mu 5.945
_exptl_absorpt_correction_T_max 0.083
_exptl_absorpt_correction_T_min 0.042
_exptl_absorpt_correction_type multi-scan
_exptl_absorpt_process_details
;
 R.H. Blessing, Acta Cryst. (1995), A51, 33-38
;
_exptl_crystal_colour yellow
_exptl_crystal_density_diffrn 2.281
_exptl_crystal_density_method 'not measured'
_exptl_crystal_description prism
_exptl_crystal_F_000 2464
_exptl_crystal_size_max 0.4
_exptl_crystal_size_mid 0.3
_exptl_crystal_size_min 0.27
_refine_diff_density_max 3.349
_refine_diff_density_min -3.336
_refine_diff_density_rms 0.355
_refine_ls_extinction_method none
_refine_ls_goodness_of_fit_ref 0.938
_refine_ls_hydrogen_treatment constr
_refine_ls_matrix_type full
_refine_ls_number_parameters 164
_refine_ls_number_reflns 3683
_refine_ls_number_restraints 0
_refine_ls_restrained_S_all 0.938
_refine_ls_R_factor_all 0.159
_refine_ls_R_factor_gt 0.1302
_refine_ls_shift/su_max 0.004
_refine_ls_shift/su_mean 0.001
_refine_ls_structure_factor_coef Fsqd
_refine_ls_weighting_details 'calc w=1/[\s^2^(Fo^2^)+(0.0751P)^2^+566.7947P] where P=(Fo^2^+2Fc^2^)/3'
_refine_ls_weighting_scheme calc
_refine_ls_wR_factor_gt 0.3223
_refine_ls_wR_factor_ref 0.3422
_reflns_number_gt 2560
_reflns_number_total 3683
_reflns_threshold_expression >2\s(I)
_cod_data_source_file ic5b02307_si_001.cif
_cod_data_source_block 3.3I2
_cod_database_code 4344847

loop_
_symmetry_equiv_pos_as_xyz
'x, y, z'
'-x+1/2, -y, z+1/2'
'x+1/2, -y+1/2, -z+1/2'
'-x, y+1/2, -z'
'-x, -y, -z'
'x-1/2, y, -z-1/2'
'-x-1/2, y-1/2, z-1/2'
'x, -y-1/2, z'

loop_
_atom_site_label
_atom_site_type_symbol
_atom_site_fract_x
_atom_site_fract_y
_atom_site_fract_z
_atom_site_U_iso_or_equiv
_atom_site_adp_type
_atom_site_occupancy
_atom_site_symmetry_multiplicity
_atom_site_calc_flag
_atom_site_refinement_flags
Ru1 Ru 0.37781(13) 0.25 0.9840(3) 0.0430(8) Uani 1 2 d S
I1 I 0.29108(14) 0.25 0.8340(3) 0.0709(9) Uani 1 2 d S
I2 I 0.06913(17) 0.25 1.0949(4) 0.0852(12) Uani 1 2 d S
I3 I 0.40309(13) 0.25 0.3631(3) 0.0701(9) Uani 1 2 d S
I4 I 0.35384(15) 0.25 0.5774(3) 0.0763(10) Uani 1 2 d S
I5 I 0.1831(2) 0.25 0.5782(5) 0.1116(16) Uani 1 2 d S
I6 I 0.07548(16) 0.25 0.4791(3) 0.0800(11) Uani 1 2 d S
I7 I 0.17285(12) 0.25 0.9735(2) 0.0552(7) Uani 1 2 d S
Cl1 Cl 0.4599(3) 0.25 1.1251(7) 0.0394(18) Uani 1 2 d S
N1 N 0.3085(9) 0.1079(14) 1.1343(19) 0.046(5) Uani 1 1 d .
N2 N 0.4468(11) 0.1109(15) 0.836(2) 0.060(7) Uani 1 1 d .
C1 C 0.3357(12) 0.1522(19) 1.082(3) 0.053(7) Uani 1 1 d .
C2 C 0.4192(14) 0.156(2) 0.889(3) 0.059(7) Uani 1 1 d .
C11 C 0.2726(12) 0.0492(18) 1.205(2) 0.050(7) Uani 1 1 d .
C12 C 0.2336(16) -0.005(2) 1.128(3) 0.076(10) Uani 1 1 d .
H12A H 0.2087 0.0346 1.0851 0.113 Uiso 1 1 calc R
H12B H 0.2098 -0.044 1.1743 0.113 Uiso 1 1 calc R
H12C H 0.2573 -0.0396 1.0768 0.113 Uiso 1 1 calc R
C13 C 0.3139(14) -0.009(2) 1.277(3) 0.072(9) Uani 1 1 d .
H13A H 0.3386 0.0288 1.3229 0.108 Uiso 1 1 calc R
H13B H 0.3379 -0.0445 1.2265 0.108 Uiso 1 1 calc R
H13C H 0.2912 -0.0473 1.3256 0.108 Uiso 1 1 calc R
C14 C 0.2364(15) 0.114(3) 1.281(3) 0.078(10) Uani 1 1 d .
H14A H 0.2625 0.1481 1.3284 0.117 Uiso 1 1 calc R
H14B H 0.21 0.08 1.3284 0.117 Uiso 1 1 calc R
H14C H 0.2142 0.1534 1.2325 0.117 Uiso 1 1 calc R
C21 C 0.4823(16) 0.051(3) 0.760(3) 0.080(11) Uani 1 1 d .
C22 C 0.525(2) -0.006(3) 0.844(4) 0.13(2) Uani 1 1 d .
H22A H 0.5022 -0.0445 0.8917 0.196 Uiso 1 1 calc R
H22B H 0.5475 0.0347 0.8915 0.196 Uiso 1 1 calc R
H22C H 0.5519 -0.0408 0.7983 0.196 Uiso 1 1 calc R
C23 C 0.5210(17) 0.114(3) 0.688(4) 0.096(14) Uani 1 1 d .
H23A H 0.5489 0.1431 0.7375 0.143 Uiso 1 1 calc R
H23B H 0.4967 0.1577 0.6515 0.143 Uiso 1 1 calc R
H23C H 0.5416 0.0796 0.6312 0.143 Uiso 1 1 calc R
C24 C 0.437(2) 0.001(3) 0.683(5) 0.122(19) Uani 1 1 d .
H24A H 0.4121 -0.0358 0.7304 0.183 Uiso 1 1 calc R
H24B H 0.457 -0.0352 0.6282 0.183 Uiso 1 1 calc R
H24C H 0.4128 0.0444 0.6436 0.183 Uiso 1 1 calc R

loop_
_atom_site_aniso_label
_atom_site_aniso_U_11
_atom_site_aniso_U_22
_atom_site_aniso_U_33
_atom_site_aniso_U_23
_atom_site_aniso_U_13
_atom_site_aniso_U_12
Ru1 0.0424(15) 0.0333(16) 0.0534(18) 0 0.0196(13) 0
I1 0.0674(18) 0.084(2) 0.0613(19) 0 0.0069(14) 0
I2 0.098(3) 0.058(2) 0.100(3) 0 0.033(2) 0
I3 0.0579(17) 0.066(2) 0.086(2) 0 -0.0130(15) 0
I4 0.0697(19) 0.068(2) 0.092(3) 0 -0.0042(17) 0
I5 0.095(3) 0.094(3) 0.146(4) 0 -0.045(3) 0
I6 0.084(2) 0.089(3) 0.067(2) 0 -0.0010(17) 0
I7 0.0599(15) 0.0487(15) 0.0570(16) 0 -0.0056(12) 0
Cl1 0.028(4) 0.047(5) 0.043(4) 0 0.004(3) 0
N1 0.056(13) 0.034(12) 0.049(13) 0.003(10) 0.019(11) -0.005(10)
N2 0.065(15) 0.035(13) 0.080(17) -0.002(12) 0.030(13) 0.014(11)
C1 0.057(16) 0.040(15) 0.062(18) -0.012(14) 0.006(14) -0.003(13)
C2 0.070(18) 0.042(16) 0.066(19) 0.005(14) 0.014(16) -0.009(14)
C11 0.066(17) 0.029(14) 0.055(16) 0.019(11) 0.009(13) -0.003(12)
C12 0.10(3) 0.06(2) 0.07(2) -0.002(17) 0.007(19) -0.022(19)
C13 0.07(2) 0.07(2) 0.07(2) 0.028(18) 0.000(16) -0.007(17)
C14 0.08(2) 0.08(3) 0.08(2) 0.014(19) 0.020(18) 0.002(19)
C21 0.09(2) 0.08(2) 0.07(2) -0.01(2) 0.04(2) 0.03(2)
C22 0.16(4) 0.13(4) 0.11(3) 0.05(3) 0.07(3) 0.10(4)
C23 0.10(3) 0.09(3) 0.09(3) 0.03(2) 0.05(2) 0.03(2)
C24 0.13(4) 0.08(3) 0.15(4) -0.05(3) 0.07(4) -0.01(3)

loop_
_atom_type_symbol
_atom_type_description
_atom_type_scat_dispersion_real
_atom_type_scat_dispersion_imag
_atom_type_scat_source
C C 0.0033 0.0016 'International Tables Vol C Tables 4.2.6.8 and 6.1.1.4'
H H 0 0 'International Tables Vol C Tables 4.2.6.8 and 6.1.1.4'
Cl Cl 0.1484 0.1585 'International Tables Vol C Tables 4.2.6.8 and 6.1.1.4'
I I -0.4742 1.8119 'International Tables Vol C Tables 4.2.6.8 and 6.1.1.4'
N N 0.0061 0.0033 'International Tables Vol C Tables 4.2.6.8 and 6.1.1.4'
Ru Ru -1.2594 0.8363 'International Tables Vol C Tables 4.2.6.8 and 6.1.1.4'

loop_
_exptl_crystal_face_index_h
_exptl_crystal_face_index_k
_exptl_crystal_face_index_l
_exptl_crystal_face_perp_dist
-5 -6 -3 0.202
5 -6 -2 0.094
-3 3 1 0.183
3 4 2 0.172
-4 5 -7 0.21
2 -1 -11 0.179
-2 1 11 0.128

loop_
_geom_angle_atom_site_label_1
_geom_angle_atom_site_label_2
_geom_angle_atom_site_label_3
_geom_angle
_geom_angle_site_symmetry_1
_geom_angle_site_symmetry_3
C2 Ru1 C2 87.9(16) 8_565 .
C2 Ru1 C1 91.5(11) 8_565 8_565
C2 Ru1 C1 179.4(11) . 8_565
C2 Ru1 C1 179.4(11) 8_565 .
C2 Ru1 C1 91.5(11) . .
C1 Ru1 C1 89.1(15) 8_565 .
C2 Ru1 Cl1 90.6(10) 8_565 .
C2 Ru1 Cl1 90.6(10) . .
C1 Ru1 Cl1 89.1(8) 8_565 .
C1 Ru1 Cl1 89.1(8) . .
C2 Ru1 I1 89.3(10) 8_565 .
C2 Ru1 I1 89.3(10) . .
C1 Ru1 I1 91.0(8) 8_565 .
C1 Ru1 I1 91.0(8) . .
Cl1 Ru1 I1 179.8(2) . .
Ru1 I1 I7 107.37(13) . .
I2 I7 I1 179.80(15) . .
C1 N1 C11 180(3) . .
C2 N2 C21 177(4) . .
N1 C1 Ru1 172(3) . .
N2 C2 Ru1 173(3) . .
N1 C11 C12 109(2) . .
N1 C11 C13 108(2) . .
C12 C11 C13 113(3) . .
N1 C11 C14 104(2) . .
C12 C11 C14 111(3) . .
C13 C11 C14 112(3) . .
N2 C21 C23 105(3) . .
N2 C21 C24 105(3) . .
C23 C21 C24 111(4) . .
N2 C21 C22 107(3) . .
C23 C21 C22 108(3) . .
C24 C21 C22 120(4) . .

loop_
_geom_bond_atom_site_label_1
_geom_bond_atom_site_label_2
_geom_bond_distance
_geom_bond_site_symmetry_2
Ru1 C2 2.01(3) 8_565
Ru1 C2 2.01(3) .
Ru1 C1 2.08(3) 8_565
Ru1 C1 2.08(3) .
Ru1 Cl1 2.485(9) .
Ru1 I1 2.633(5) .
I1 I7 3.140(4) .
I2 I7 2.749(4) .
I3 I4 2.734(5) .
I5 I6 2.704(5) .
N1 C1 1.09(3) .
N1 C11 1.45(3) .
N2 C2 1.11(4) .
N2 C21 1.50(4) .
C11 C12 1.50(4) .
C11 C13 1.52(4) .
C11 C14 1.54(4) .
C21 C23 1.53(5) .
C21 C24 1.56(6) .
C21 C22 1.62(5) .
